data_7218285
loop_
_publ_author_name
'Meng, Xiao'
'Chen, Hao'
'Xu, Shu'
'Ma, Yuguo'

_publ_section_title
;
 Metal-free 1,3-dipolar cycloaddition polymerization via prearrangement of
 azide and alkyne in the solid state
;
_journal_issue 43
_journal_name_full CrystEngComm
_journal_page_first 9983
_journal_paper_doi 10.1039/C4CE01690D
_journal_volume 16
_journal_year 2014
_chemical_formula_moiety 'C19 H11 F4 N3 O4'
_chemical_formula_sum 'C19 H11 F4 N3 O4'
_chemical_formula_weight 421.31
_chemical_name_systematic
; 
 ? 
;
_space_group_IT_number 2
_symmetry_cell_setting triclinic
_symmetry_space_group_name_Hall '-P 1'
_symmetry_space_group_name_H-M 'P -1'
_atom_sites_solution_hydrogens geom
_atom_sites_solution_primary direct
_atom_sites_solution_secondary difmap
_audit_creation_method SHELXL-97
_cell_angle_alpha 71.39(3)
_cell_angle_beta 87.46(3)
_cell_angle_gamma 86.71(3)
_cell_formula_units_Z 2
_cell_length_a 5.8306(12)
_cell_length_b 9.969(2)
_cell_length_c 15.544(3)
_cell_measurement_reflns_used 3211
_cell_measurement_temperature 100(2)
_cell_measurement_theta_max 27.4801
_cell_measurement_theta_min 2.1621
_cell_volume 854.5(3)
_computing_cell_refinement 'CrystalClear (Rigaku Inc., 2008)'
_computing_data_collection 'CrystalClear (Rigaku Inc., 2008)'
_computing_data_reduction 'CrystalClear (Rigaku Inc., 2008)'
_computing_molecular_graphics
;
 Mercury: visualization and analysis of crystal structures, C. F. Macrae,
 P. R. Edgington, P. McCabe, E. Pidcock, G. P. Shields, R. Taylor,
 M. Towler and J. van de Streek, J. Appl. Cryst., 39, 453-457, 2006.
;
_computing_publication_material 'SHELX-97 (Sheldrick, 2008)'
_computing_structure_refinement 'SHELX-97 (Sheldrick, 2008)'
_computing_structure_solution 'SHELX-97 (Sheldrick, 2008)'
_diffrn_ambient_temperature 100(2)
_diffrn_detector_area_resol_mean 28.5714
_diffrn_measured_fraction_theta_full 0.993
_diffrn_measured_fraction_theta_max 0.993
_diffrn_measurement_device_type 'MM007HF + CCD (Saturn724+)'
_diffrn_measurement_method '\w scans at fixed \c = 45\%'
_diffrn_radiation_monochromator Confocal
_diffrn_radiation_source 'Rotating Anode'
_diffrn_radiation_type MoK\a
_diffrn_radiation_wavelength 0.71073
_diffrn_reflns_av_R_equivalents 0.0405
_diffrn_reflns_av_sigmaI/netI 0.0338
_diffrn_reflns_limit_h_max 7
_diffrn_reflns_limit_h_min -7
_diffrn_reflns_limit_k_max 12
_diffrn_reflns_limit_k_min -12
_diffrn_reflns_limit_l_max 20
_diffrn_reflns_limit_l_min -20
_diffrn_reflns_number 11287
_diffrn_reflns_theta_full 27.50
_diffrn_reflns_theta_max 27.50
_diffrn_reflns_theta_min 2.16
_exptl_absorpt_coefficient_mu 0.145
_exptl_absorpt_correction_T_max 1.0000
_exptl_absorpt_correction_T_min 0.7703
_exptl_absorpt_correction_type multi-scan
_exptl_absorpt_process_details 'CrystalClear (Rigaku Inc., 2008)'
_exptl_crystal_colour Colorless
_exptl_crystal_density_diffrn 1.637
_exptl_crystal_density_method 'not measured'
_exptl_crystal_description block
_exptl_crystal_F_000 428
_exptl_crystal_size_max 0.33
_exptl_crystal_size_mid 0.13
_exptl_crystal_size_min 0.12
_refine_diff_density_max 0.411
_refine_diff_density_min -0.265
_refine_diff_density_rms 0.054
_refine_ls_extinction_method none
_refine_ls_goodness_of_fit_ref 1.093
_refine_ls_hydrogen_treatment constr
_refine_ls_matrix_type full
_refine_ls_number_parameters 271
_refine_ls_number_reflns 3914
_refine_ls_number_restraints 0
_refine_ls_restrained_S_all 1.093
_refine_ls_R_factor_all 0.0475
_refine_ls_R_factor_gt 0.0453
_refine_ls_shift/su_max 0.001
_refine_ls_shift/su_mean 0.000
_refine_ls_structure_factor_coef Fsqd
_refine_ls_weighting_details 'calc w=1/[\s^2^(Fo^2^)+(0.0560P)^2^+0.3799P] where P=(Fo^2^+2Fc^2^)/3'
_refine_ls_weighting_scheme calc
_refine_ls_wR_factor_gt 0.1157
_refine_ls_wR_factor_ref 0.1176
_reflns_number_gt 3736
_reflns_number_total 3914
_reflns_threshold_expression >2sigma(I)
_cod_data_source_file c4ce01690d2.cif
_cod_data_source_block a
_cod_depositor_comments 'Adding full bibliography for 7218284--7218287.cif.'
_cod_original_sg_symbol_H-M P-1
_cod_database_code 7218285

loop_
_symmetry_equiv_pos_as_xyz
'x, y, z'
'-x, -y, -z'

loop_
_atom_site_label
_atom_site_type_symbol
_atom_site_fract_x
_atom_site_fract_y
_atom_site_fract_z
_atom_site_U_iso_or_equiv
_atom_site_adp_type
_atom_site_occupancy
_atom_site_symmetry_multiplicity
_atom_site_calc_flag
_atom_site_refinement_flags
F1 F 0.80286(13) 0.51058(9) 0.55319(6) 0.02085(19) Uani 1 1 d .
F2 F 0.63190(14) 0.76872(8) 0.47759(6) 0.02187(19) Uani 1 1 d .
F3 F -0.04233(13) 0.65952(9) 0.66059(6) 0.02007(19) Uani 1 1 d .
F4 F 0.12465(14) 0.39904(9) 0.73756(6) 0.0229(2) Uani 1 1 d .
O1 O 0.72033(18) 0.24276(11) 0.65111(7) 0.0255(2) Uani 1 1 d .
O2 O 0.37135(19) 0.23965(12) 0.98437(8) 0.0318(3) Uani 1 1 d .
O3 O 0.50849(18) 0.23723(11) 0.77691(7) 0.0235(2) Uani 1 1 d .
O4 O 0.72398(17) 0.30061(11) 0.92290(7) 0.0228(2) Uani 1 1 d .
N1 N 0.1723(2) 0.85408(12) 0.52773(8) 0.0205(3) Uani 1 1 d .
N2 N 0.2720(2) 0.94414(12) 0.46362(8) 0.0202(3) Uani 1 1 d .
N3 N 0.3320(2) 1.03770(13) 0.40686(9) 0.0272(3) Uani 1 1 d .
C1 C 0.2863(2) 0.72145(14) 0.56548(9) 0.0164(3) Uani 1 1 d .
C2 C 0.5045(2) 0.67828(14) 0.54150(9) 0.0168(3) Uani 1 1 d .
C3 C 0.5934(2) 0.54216(14) 0.58199(9) 0.0168(3) Uani 1 1 d .
C4 C 0.4746(2) 0.44210(14) 0.65018(9) 0.0171(3) Uani 1 1 d .
C5 C 0.2573(2) 0.48719(14) 0.67476(9) 0.0172(3) Uani 1 1 d .
C6 C 0.1676(2) 0.62271(14) 0.63414(9) 0.0168(3) Uani 1 1 d .
C7 C 0.5819(2) 0.29661(15) 0.69151(10) 0.0200(3) Uani 1 1 d .
C8 C 0.6073(3) 0.09518(15) 0.82379(11) 0.0270(3) Uani 1 1 d .
H8A H 0.6353 0.0427 0.7797 0.032 Uiso 1 1 calc R
H8B H 0.4962 0.0428 0.8708 0.032 Uiso 1 1 calc R
C9 C 0.8304(3) 0.10207(16) 0.86781(10) 0.0260(3) Uani 1 1 d .
H9A H 0.9320 0.1655 0.8217 0.031 Uiso 1 1 calc R
H9B H 0.9068 0.0063 0.8865 0.031 Uiso 1 1 calc R
C10 C 0.8091(3) 0.15363(16) 0.94988(10) 0.0268(3) Uani 1 1 d .
H10A H 0.7023 0.0943 0.9957 0.032 Uiso 1 1 calc R
H10B H 0.9611 0.1449 0.9776 0.032 Uiso 1 1 calc R
C11 C 0.5011(2) 0.32754(16) 0.93896(10) 0.0227(3) Uani 1 1 d .
C12 C 0.4337(2) 0.47938(16) 0.89307(9) 0.0205(3) Uani 1 1 d .
C13 C 0.2112(2) 0.52818(16) 0.90739(10) 0.0241(3) Uani 1 1 d .
H13 H 0.1076 0.4658 0.9475 0.029 Uiso 1 1 calc R
C14 C 0.1406(2) 0.66748(17) 0.86319(11) 0.0249(3) Uani 1 1 d .
H14 H -0.0098 0.7011 0.8744 0.030 Uiso 1 1 calc R
C15 C 0.2900(2) 0.75850(16) 0.80224(10) 0.0217(3) Uani 1 1 d .
C16 C 0.5147(2) 0.70902(16) 0.78882(10) 0.0222(3) Uani 1 1 d .
H16 H 0.6186 0.7710 0.7486 0.027 Uiso 1 1 calc R
C17 C 0.5854(2) 0.57035(16) 0.83395(10) 0.0211(3) Uani 1 1 d .
H17 H 0.7375 0.5372 0.8246 0.025 Uiso 1 1 calc R
C18 C 0.2110(2) 0.89930(17) 0.75019(11) 0.0251(3) Uani 1 1 d .
C19 C 0.1433(3) 1.01345(18) 0.70476(12) 0.0305(3) Uani 1 1 d .
H19 H 0.0891 1.1048 0.6684 0.037 Uiso 1 1 calc R

loop_
_atom_site_aniso_label
_atom_site_aniso_U_11
_atom_site_aniso_U_22
_atom_site_aniso_U_33
_atom_site_aniso_U_23
_atom_site_aniso_U_13
_atom_site_aniso_U_12
F1 0.0123(4) 0.0262(4) 0.0256(4) -0.0112(3) 0.0013(3) 0.0028(3)
F2 0.0183(4) 0.0210(4) 0.0242(4) -0.0048(3) 0.0054(3) -0.0021(3)
F3 0.0130(4) 0.0245(4) 0.0231(4) -0.0089(3) 0.0029(3) 0.0015(3)
F4 0.0211(4) 0.0222(4) 0.0218(4) -0.0022(3) 0.0038(3) -0.0028(3)
O1 0.0276(5) 0.0241(5) 0.0244(5) -0.0085(4) -0.0030(4) 0.0087(4)
O2 0.0255(6) 0.0339(6) 0.0291(6) -0.0005(5) 0.0047(4) -0.0049(5)
O3 0.0266(5) 0.0220(5) 0.0187(5) -0.0027(4) -0.0029(4) 0.0042(4)
O4 0.0200(5) 0.0243(5) 0.0220(5) -0.0046(4) -0.0015(4) 0.0002(4)
N1 0.0174(5) 0.0187(6) 0.0234(6) -0.0046(5) 0.0026(4) 0.0019(4)
N2 0.0187(5) 0.0184(6) 0.0241(6) -0.0082(5) -0.0009(4) 0.0036(4)
N3 0.0282(7) 0.0203(6) 0.0292(7) -0.0034(5) 0.0033(5) 0.0019(5)
C1 0.0146(6) 0.0183(6) 0.0177(6) -0.0075(5) -0.0017(5) 0.0003(5)
C2 0.0141(6) 0.0200(6) 0.0169(6) -0.0066(5) 0.0015(5) -0.0021(5)
C3 0.0111(6) 0.0235(7) 0.0192(6) -0.0118(5) -0.0009(5) 0.0017(5)
C4 0.0162(6) 0.0195(6) 0.0175(6) -0.0085(5) -0.0035(5) 0.0022(5)
C5 0.0167(6) 0.0199(6) 0.0154(6) -0.0060(5) -0.0008(5) -0.0019(5)
C6 0.0117(5) 0.0221(7) 0.0185(6) -0.0095(5) -0.0002(5) 0.0008(5)
C7 0.0198(6) 0.0202(6) 0.0208(7) -0.0074(5) -0.0059(5) 0.0027(5)
C8 0.0309(8) 0.0199(7) 0.0255(8) -0.0009(6) -0.0035(6) 0.0023(6)
C9 0.0248(7) 0.0220(7) 0.0257(8) -0.0006(6) -0.0021(6) 0.0043(5)
C10 0.0282(7) 0.0244(7) 0.0224(7) 0.0004(6) -0.0057(6) 0.0024(6)
C11 0.0205(7) 0.0306(8) 0.0169(7) -0.0075(6) -0.0012(5) -0.0015(6)
C12 0.0185(6) 0.0273(7) 0.0169(6) -0.0087(5) -0.0008(5) -0.0013(5)
C13 0.0189(7) 0.0313(8) 0.0241(7) -0.0118(6) 0.0045(5) -0.0036(6)
C14 0.0166(6) 0.0342(8) 0.0279(8) -0.0157(6) 0.0010(5) 0.0001(6)
C15 0.0192(6) 0.0278(7) 0.0220(7) -0.0136(6) -0.0033(5) 0.0017(5)
C16 0.0175(6) 0.0271(7) 0.0220(7) -0.0082(6) 0.0011(5) -0.0008(5)
C17 0.0157(6) 0.0281(7) 0.0197(7) -0.0080(6) -0.0005(5) 0.0004(5)
C18 0.0182(6) 0.0320(8) 0.0296(8) -0.0166(6) -0.0015(6) 0.0027(6)
C19 0.0241(7) 0.0331(8) 0.0355(9) -0.0137(7) -0.0010(6) 0.0060(6)

loop_
_atom_type_symbol
_atom_type_description
_atom_type_scat_dispersion_real
_atom_type_scat_dispersion_imag
_atom_type_scat_source
C C 0.0033 0.0016 'International Tables Vol C Tables 4.2.6.8 and 6.1.1.4'
H H 0.0000 0.0000 'International Tables Vol C Tables 4.2.6.8 and 6.1.1.4'
N N 0.0061 0.0033 'International Tables Vol C Tables 4.2.6.8 and 6.1.1.4'
O O 0.0106 0.0060 'International Tables Vol C Tables 4.2.6.8 and 6.1.1.4'
F F 0.0171 0.0103 'International Tables Vol C Tables 4.2.6.8 and 6.1.1.4'

loop_
_geom_angle_atom_site_label_1
_geom_angle_atom_site_label_2
_geom_angle_atom_site_label_3
_geom_angle
C7 O3 C8 116.00(12)
C11 O4 C10 118.06(12)
N2 N1 C1 117.73(11)
N3 N2 N1 169.27(14)
C6 C1 C2 116.63(12)
C6 C1 N1 116.20(12)
C2 C1 N1 127.17(13)
F2 C2 C3 118.59(11)
F2 C2 C1 120.13(12)
C3 C2 C1 121.27(13)
F1 C3 C2 116.64(12)
F1 C3 C4 120.93(12)
C2 C3 C4 122.42(12)
C3 C4 C5 115.84(12)
C3 C4 C7 119.60(12)
C5 C4 C7 124.56(13)
F4 C5 C6 116.95(12)
F4 C5 C4 121.16(12)
C6 C5 C4 121.87(13)
F3 C6 C5 119.04(12)
F3 C6 C1 119.02(12)
C5 C6 C1 121.93(12)
O1 C7 O3 125.18(13)
O1 C7 C4 122.85(13)
O3 C7 C4 111.97(12)
O3 C8 C9 111.52(12)
O3 C8 H8A 109.3
C9 C8 H8A 109.3
O3 C8 H8B 109.3
C9 C8 H8B 109.3
H8A C8 H8B 108.0
C8 C9 C10 115.68(13)
C8 C9 H9A 108.4
C10 C9 H9A 108.4
C8 C9 H9B 108.4
C10 C9 H9B 108.4
H9A C9 H9B 107.4
O4 C10 C9 110.06(12)
O4 C10 H10A 109.6
C9 C10 H10A 109.6
O4 C10 H10B 109.6
C9 C10 H10B 109.6
H10A C10 H10B 108.2
O2 C11 O4 124.43(14)
O2 C11 C12 124.56(13)
O4 C11 C12 111.01(13)
C17 C12 C13 120.03(14)
C17 C12 C11 121.18(13)
C13 C12 C11 118.73(13)
C14 C13 C12 120.14(14)
C14 C13 H13 119.9
C12 C13 H13 119.9
C13 C14 C15 120.18(13)
C13 C14 H14 119.9
C15 C14 H14 119.9
C14 C15 C16 119.35(14)
C14 C15 C18 120.35(13)
C16 C15 C18 120.23(14)
C17 C16 C15 120.26(14)
C17 C16 H16 119.9
C15 C16 H16 119.9
C16 C17 C12 120.00(13)
C16 C17 H17 120.0
C12 C17 H17 120.0
C19 C18 C15 177.49(16)
C18 C19 H19 180.0

loop_
_geom_bond_atom_site_label_1
_geom_bond_atom_site_label_2
_geom_bond_distance
F1 C3 1.3374(15)
F2 C2 1.3386(16)
F3 C6 1.3427(15)
F4 C5 1.3369(16)
O1 C7 1.2060(18)
O2 C11 1.2135(19)
O3 C7 1.3317(18)
O3 C8 1.4673(17)
O4 C11 1.3405(17)
O4 C10 1.4534(18)
N1 N2 1.2551(18)
N1 C1 1.4047(17)
N2 N3 1.1205(18)
C1 C6 1.389(2)
C1 C2 1.3928(18)
C2 C3 1.3818(19)
C3 C4 1.392(2)
C4 C5 1.3977(18)
C4 C7 1.4983(19)
C5 C6 1.3788(19)
C8 C9 1.512(2)
C8 H8A 0.9900
C8 H8B 0.9900
C9 C10 1.518(2)
C9 H9A 0.9900
C9 H9B 0.9900
C10 H10A 0.9900
C10 H10B 0.9900
C11 C12 1.491(2)
C12 C17 1.392(2)
C12 C13 1.393(2)
C13 C14 1.386(2)
C13 H13 0.9500
C14 C15 1.396(2)
C14 H14 0.9500
C15 C16 1.4037(19)
C15 C18 1.439(2)
C16 C17 1.384(2)
C16 H16 0.9500
C17 H17 0.9500
C18 C19 1.187(2)
C19 H19 0.9500

loop_
_geom_torsion_atom_site_label_1
_geom_torsion_atom_site_label_2
_geom_torsion_atom_site_label_3
_geom_torsion_atom_site_label_4
_geom_torsion
C1 N1 N2 N3 -179(100)
N2 N1 C1 C6 -177.84(12)
N2 N1 C1 C2 2.0(2)
C6 C1 C2 F2 -178.22(11)
N1 C1 C2 F2 1.9(2)
C6 C1 C2 C3 2.34(19)
N1 C1 C2 C3 -177.52(12)
F2 C2 C3 F1 -0.46(18)
C1 C2 C3 F1 178.98(11)
F2 C2 C3 C4 178.77(11)
C1 C2 C3 C4 -1.8(2)
F1 C3 C4 C5 179.91(11)
C2 C3 C4 C5 0.72(19)
F1 C3 C4 C7 -0.44(18)
C2 C3 C4 C7 -179.64(12)
C3 C4 C5 F4 178.02(11)
C7 C4 C5 F4 -1.6(2)
C3 C4 C5 C6 -0.36(19)
C7 C4 C5 C6 -179.98(12)
F4 C5 C6 F3 1.41(18)
C4 C5 C6 F3 179.84(11)
F4 C5 C6 C1 -177.37(11)
C4 C5 C6 C1 1.1(2)
C2 C1 C6 F3 179.22(11)
N1 C1 C6 F3 -0.90(18)
C2 C1 C6 C5 -2.00(19)
N1 C1 C6 C5 177.88(12)
C8 O3 C7 O1 0.1(2)
C8 O3 C7 C4 -178.97(11)
C3 C4 C7 O1 -27.4(2)
C5 C4 C7 O1 152.19(14)
C3 C4 C7 O3 151.70(12)
C5 C4 C7 O3 -28.69(18)
C7 O3 C8 C9 86.75(15)
O3 C8 C9 C10 70.43(17)
C11 O4 C10 C9 101.11(15)
C8 C9 C10 O4 -65.20(16)
C10 O4 C11 O2 9.5(2)
C10 O4 C11 C12 -170.02(11)
O2 C11 C12 C17 -172.78(14)
O4 C11 C12 C17 6.79(19)
O2 C11 C12 C13 4.6(2)
O4 C11 C12 C13 -175.85(12)
C17 C12 C13 C14 -0.3(2)
C11 C12 C13 C14 -177.70(13)
C12 C13 C14 C15 1.8(2)
C13 C14 C15 C16 -2.4(2)
C13 C14 C15 C18 174.45(13)
C14 C15 C16 C17 1.6(2)
C18 C15 C16 C17 -175.26(13)
C15 C16 C17 C12 -0.1(2)
C13 C12 C17 C16 -0.5(2)
C11 C12 C17 C16 176.83(13)
C14 C15 C18 C19 -88(4)
C16 C15 C18 C19 88(4)
